data_4339968
loop_
_publ_author_name
'Ishida, Yutaka'
'Kawaguchi, Hiroyuki'

_publ_section_title
;
 Methylene-Linked Anilide-Bis(aryloxide) Ligands: Lithium, Sodium,
 Potassium, Chromium(III), and Vanadium(III) Ligation.
;
_journal_issue 13
_journal_name_full 'Inorganic chemistry'
_journal_page_first 6775
_journal_page_last 6787
_journal_paper_doi 10.1021/ic5005853
_journal_volume 53
_journal_year 2014
_chemical_formula_moiety 'C45 H58 N O3 V, 1.5(C7 H8)'
_chemical_formula_sum 'C55.5 H70 N O3 V'
_chemical_formula_weight 850.07
_chemical_name_systematic
;
 ?
;
_space_group_IT_number 14
_symmetry_cell_setting monoclinic
_symmetry_space_group_name_Hall '-P 2yn'
_symmetry_space_group_name_H-M 'P 1 21/n 1'
_atom_sites_solution_hydrogens geom
_atom_sites_solution_primary direct
_atom_sites_solution_secondary difmap
_audit_creation_method SHELXL-97
_cell_angle_alpha 90.00
_cell_angle_beta 104.0735(12)
_cell_angle_gamma 90.00
_cell_formula_units_Z 4
_cell_length_a 15.9632(16)
_cell_length_b 13.6482(13)
_cell_length_c 22.591(2)
_cell_measurement_reflns_used 11976
_cell_measurement_temperature 123.1500
_cell_measurement_theta_max 27.4816
_cell_measurement_theta_min 3.0251
_cell_volume 4774.1(8)
_computing_cell_refinement 'CrystalClear (Rigaku Inc., 2009)'
_computing_data_collection 'CrystalClear (Rigaku Inc., 2009)'
_computing_data_reduction 'CrystalClear (Rigaku Inc., 2009)'
_computing_molecular_graphics 'Yadokari-XG 2009 (Wakita Nemoto et al., 2009)'
_computing_publication_material 'Yadokari-XG 2009 (Wakita,Nemoto et al., 2009)'
_computing_structure_refinement 'SHELXL-97 (Sheldrick, 1997)'
_computing_structure_solution 'SIR2004 (Burla et al., 2005)'
_diffrn_ambient_temperature 123(2)
_diffrn_detector_area_resol_mean 28.5714
_diffrn_measured_fraction_theta_full 0.998
_diffrn_measured_fraction_theta_max 0.998
_diffrn_measurement_device_type 'Rigaku Saturn724+ CCD'
_diffrn_measurement_method dtprofit.ref
_diffrn_radiation_monochromator Confocal
_diffrn_radiation_source 'Rotating Anode'
_diffrn_radiation_type MoK\a
_diffrn_radiation_wavelength 0.71075
_diffrn_reflns_av_R_equivalents 0.0373
_diffrn_reflns_av_sigmaI/netI 0.0295
_diffrn_reflns_limit_h_max 20
_diffrn_reflns_limit_h_min -20
_diffrn_reflns_limit_k_max 17
_diffrn_reflns_limit_k_min -17
_diffrn_reflns_limit_l_max 29
_diffrn_reflns_limit_l_min -29
_diffrn_reflns_number 58357
_diffrn_reflns_theta_full 27.50
_diffrn_reflns_theta_max 27.50
_diffrn_reflns_theta_min 3.03
_exptl_absorpt_coefficient_mu 0.251
_exptl_absorpt_correction_T_max 1.0000
_exptl_absorpt_correction_T_min 0.9449
_exptl_absorpt_correction_type multi-scan
_exptl_crystal_colour forest-green
_exptl_crystal_density_diffrn 1.183
_exptl_crystal_density_method 'not measured'
_exptl_crystal_description Plate
_exptl_crystal_F_000 1828
_exptl_crystal_size_max 0.15
_exptl_crystal_size_mid 0.12
_exptl_crystal_size_min 0.10
_refine_diff_density_max 0.361
_refine_diff_density_min -0.470
_refine_diff_density_rms 0.060
_refine_ls_extinction_method none
_refine_ls_goodness_of_fit_ref 1.099
_refine_ls_hydrogen_treatment constr
_refine_ls_matrix_type full
_refine_ls_number_parameters 653
_refine_ls_number_reflns 10940
_refine_ls_number_restraints 346
_refine_ls_restrained_S_all 1.088
_refine_ls_R_factor_all 0.0616
_refine_ls_R_factor_gt 0.0519
_refine_ls_shift/su_max 0.001
_refine_ls_shift/su_mean 0.000
_refine_ls_structure_factor_coef Fsqd
_refine_ls_weighting_details 'calc w=1/[\s^2^(Fo^2^)+(0.0714P)^2^+1.3982P] where P=(Fo^2^+2Fc^2^)/3'
_refine_ls_weighting_scheme calc
_refine_ls_wR_factor_gt 0.1274
_refine_ls_wR_factor_ref 0.1350
_reflns_number_gt 9155
_reflns_number_total 10940
_reflns_threshold_expression >2sigma(I)
_cod_data_source_file ic5005853_si_001.cif
_cod_data_source_block vTHF
_cod_depositor_comments
;
The following automatic conversions were performed:
'_atom_site_symetry_multiplicity' tag replaced with
'_atom_site_symmetry_multiplicity'.

Automatic conversion script
Id: cif_correct_tags 1440 2010-10-19 06:21:57Z saulius 

The following automatic conversions were performed:

'_exptl_absorpt_correction_type' value 'Multi-scan' changed to
'multi-scan' according to
/usr/data/users/saulius/crontab/automatic-downloads/rss-feeds/ACS/lib/dictionaries/cif_core.dic
dictionary named 'cif_core.dic' version 2.4.2 from 2011-04-26.

Automatic conversion script
Id: cif_fix_values 2281 2013-09-26 08:29:07Z andrius 

 Adding full bibliography for 4339961--4339971.cif.
;
_cod_original_sg_symbol_H-M 'P 21/n'
_cod_original_formula_sum 'C55.50 H70 N O3 V'
_cod_database_code 4339968

loop_
_symmetry_equiv_pos_as_xyz
'x, y, z'
'-x+1/2, y+1/2, -z+1/2'
'-x, -y, -z'
'x-1/2, -y-1/2, z-1/2'

loop_
_atom_site_label
_atom_site_type_symbol
_atom_site_fract_x
_atom_site_fract_y
_atom_site_fract_z
_atom_site_U_iso_or_equiv
_atom_site_adp_type
_atom_site_occupancy
_atom_site_symmetry_multiplicity
_atom_site_calc_flag
_atom_site_refinement_flags
_atom_site_disorder_assembly
_atom_site_disorder_group
V1 V 0.888290(17) 0.464160(19) 0.275000(12) 0.01868(9) Uani 1 1 d . . .
O1 O 0.90775(7) 0.55178(9) 0.21704(5) 0.0243(3) Uani 1 1 d . . .
C1 C 0.95436(10) 0.62265(11) 0.19813(7) 0.0198(3) Uani 1 1 d . . .
C2 C 0.91835(10) 0.67507(12) 0.14368(7) 0.0209(3) Uani 1 1 d . . .
C3 C 0.96993(11) 0.74651(12) 0.12612(8) 0.0242(3) Uani 1 1 d . . .
H1 H 0.9462 0.7836 0.0904 0.029 Uiso 1 1 calc R . .
C4 C 1.05418(11) 0.76627(13) 0.15811(8) 0.0261(4) Uani 1 1 d . . .
C5 C 1.08741(11) 0.71398(13) 0.21139(8) 0.0241(3) Uani 1 1 d . . .
H2 H 1.1446 0.7272 0.2343 0.029 Uiso 1 1 calc R . .
C6 C 1.03912(10) 0.64266(12) 0.23214(7) 0.0207(3) Uani 1 1 d . . .
C7 C 0.82550(11) 0.65644(12) 0.10618(7) 0.0232(3) Uani 1 1 d . . .
C8 C 0.81241(12) 0.54799(13) 0.08676(8) 0.0299(4) Uani 1 1 d . . .
H3 H 0.8547 0.5296 0.0637 0.045 Uiso 1 1 calc R . .
H4 H 0.7539 0.5389 0.0610 0.045 Uiso 1 1 calc R . .
H5 H 0.8203 0.5066 0.1231 0.045 Uiso 1 1 calc R . .
C9 C 0.80430(12) 0.71739(15) 0.04718(8) 0.0314(4) Uani 1 1 d . . .
H6 H 0.8081 0.7873 0.0575 0.047 Uiso 1 1 calc R . .
H7 H 0.7457 0.7020 0.0237 0.047 Uiso 1 1 calc R . .
H8 H 0.8456 0.7018 0.0228 0.047 Uiso 1 1 calc R . .
C10 C 0.76097(11) 0.68535(14) 0.14395(8) 0.0266(4) Uani 1 1 d . . .
H9 H 0.7765 0.6521 0.1836 0.040 Uiso 1 1 calc R . .
H10 H 0.7026 0.6659 0.1220 0.040 Uiso 1 1 calc R . .
H11 H 0.7629 0.7564 0.1503 0.040 Uiso 1 1 calc R . .
C11 C 1.10853(13) 0.84175(15) 0.13542(9) 0.0357(4) Uani 1 1 d . . .
H12 H 1.1413 0.8802 0.1700 0.054 Uiso 1 1 calc R . .
H13 H 1.0708 0.8854 0.1061 0.054 Uiso 1 1 calc R . .
H14 H 1.1487 0.8085 0.1154 0.054 Uiso 1 1 calc R . .
C12 C 1.08018(10) 0.58713(12) 0.29023(7) 0.0217(3) Uani 1 1 d . . .
H15 H 1.1411 0.6080 0.3045 0.026 Uiso 1 1 calc R . .
H16 H 1.0800 0.5163 0.2807 0.026 Uiso 1 1 calc R . .
N1 N 0.98822(9) 0.42962(10) 0.33374(6) 0.0210(3) Uani 1 1 d . . .
C13 C 0.99142(10) 0.52429(12) 0.36169(7) 0.0193(3) Uani 1 1 d . . .
C14 C 1.03528(10) 0.60215(12) 0.34171(7) 0.0200(3) Uani 1 1 d . . .
C15 C 1.03635(10) 0.69358(12) 0.36933(7) 0.0209(3) Uani 1 1 d . . .
H17 H 1.0674 0.7457 0.3566 0.025 Uiso 1 1 calc R . .
C16 C 0.99306(10) 0.71071(12) 0.41515(7) 0.0200(3) Uani 1 1 d . . .
C17 C 0.94356(10) 0.63445(12) 0.43045(7) 0.0210(3) Uani 1 1 d . . .
H18 H 0.9101 0.6465 0.4592 0.025 Uiso 1 1 calc R . .
C18 C 0.94193(10) 0.54141(12) 0.40476(7) 0.0195(3) Uani 1 1 d . . .
C19 C 0.99835(10) 0.80867(12) 0.44952(7) 0.0217(3) Uani 1 1 d . . .
C20 C 0.90800(11) 0.85425(13) 0.43971(8) 0.0287(4) Uani 1 1 d . . .
H19 H 0.8846 0.8673 0.3962 0.043 Uiso 1 1 calc R . .
H20 H 0.9119 0.9158 0.4626 0.043 Uiso 1 1 calc R . .
H21 H 0.8698 0.8087 0.4541 0.043 Uiso 1 1 calc R . .
C21 C 1.05783(12) 0.88274(13) 0.42902(8) 0.0274(4) Uani 1 1 d . . .
H22 H 1.1159 0.8548 0.4353 0.041 Uiso 1 1 calc R . .
H23 H 1.0605 0.9430 0.4530 0.041 Uiso 1 1 calc R . .
H24 H 1.0351 0.8977 0.3857 0.041 Uiso 1 1 calc R . .
C22 C 1.03444(12) 0.78959(13) 0.51797(8) 0.0274(4) Uani 1 1 d . . .
H25 H 0.9950 0.7463 0.5329 0.041 Uiso 1 1 calc R . .
H26 H 1.0401 0.8519 0.5402 0.041 Uiso 1 1 calc R . .
H27 H 1.0912 0.7584 0.5245 0.041 Uiso 1 1 calc R . .
C23 C 1.04692(10) 0.35664(12) 0.35892(7) 0.0201(3) Uani 1 1 d . . .
C24 C 1.12186(11) 0.37670(13) 0.40438(8) 0.0248(3) Uani 1 1 d . . .
H28 H 1.1337 0.4420 0.4185 0.030 Uiso 1 1 calc R . .
C25 C 1.17907(11) 0.30203(13) 0.42909(8) 0.0284(4) Uani 1 1 d . . .
H29 H 1.2294 0.3173 0.4600 0.034 Uiso 1 1 calc R . .
C26 C 1.16433(12) 0.20567(13) 0.40962(8) 0.0283(4) Uani 1 1 d . . .
C27 C 1.08963(12) 0.18650(13) 0.36435(8) 0.0273(4) Uani 1 1 d . . .
H30 H 1.0781 0.1212 0.3501 0.033 Uiso 1 1 calc R . .
C28 C 1.03199(11) 0.25955(12) 0.33967(8) 0.0247(3) Uani 1 1 d . . .
H31 H 0.9815 0.2436 0.3092 0.030 Uiso 1 1 calc R . .
C29 C 1.22652(14) 0.12467(16) 0.43695(10) 0.0419(5) Uani 1 1 d . . .
H32 H 1.1942 0.0642 0.4389 0.063 Uiso 1 1 calc R . .
H33 H 1.2583 0.1435 0.4782 0.063 Uiso 1 1 calc R . .
H34 H 1.2673 0.1139 0.4114 0.063 Uiso 1 1 calc R . .
C30 C 0.88846(11) 0.46015(12) 0.42331(7) 0.0214(3) Uani 1 1 d . . .
H35 H 0.9061 0.4527 0.4682 0.026 Uiso 1 1 calc R . .
H36 H 0.9019 0.3979 0.4051 0.026 Uiso 1 1 calc R . .
O2 O 0.78565(7) 0.44485(8) 0.29899(5) 0.0216(2) Uani 1 1 d . . .
C31 C 0.74449(11) 0.46799(11) 0.34303(7) 0.0202(3) Uani 1 1 d . . .
C32 C 0.65315(11) 0.47772(12) 0.32766(8) 0.0218(3) Uani 1 1 d . . .
C33 C 0.61327(11) 0.49628(13) 0.37514(8) 0.0253(3) Uani 1 1 d . . .
H37 H 0.5522 0.5029 0.3655 0.030 Uiso 1 1 calc R . .
C34 C 0.65826(12) 0.50552(13) 0.43578(8) 0.0271(4) Uani 1 1 d . . .
C35 C 0.74751(11) 0.49536(13) 0.44939(8) 0.0247(3) Uani 1 1 d . . .
H38 H 0.7795 0.5015 0.4906 0.030 Uiso 1 1 calc R . .
C36 C 0.79144(11) 0.47651(11) 0.40450(7) 0.0207(3) Uani 1 1 d . . .
C37 C 0.59926(11) 0.46382(12) 0.26177(8) 0.0225(3) Uani 1 1 d . . .
C38 C 0.60753(11) 0.35732(13) 0.24250(8) 0.0253(4) Uani 1 1 d . . .
H39 H 0.6687 0.3405 0.2487 0.038 Uiso 1 1 calc R . .
H40 H 0.5783 0.3495 0.1993 0.038 Uiso 1 1 calc R . .
H41 H 0.5808 0.3138 0.2672 0.038 Uiso 1 1 calc R . .
C39 C 0.50235(11) 0.48293(14) 0.25583(9) 0.0303(4) Uani 1 1 d . . .
H42 H 0.4703 0.4714 0.2136 0.045 Uiso 1 1 calc R . .
H43 H 0.4941 0.5509 0.2671 0.045 Uiso 1 1 calc R . .
H44 H 0.4811 0.4386 0.2830 0.045 Uiso 1 1 calc R . .
C40 C 0.62840(12) 0.53508(13) 0.21793(8) 0.0271(4) Uani 1 1 d . . .
H45 H 0.6877 0.5195 0.2163 0.041 Uiso 1 1 calc R . .
H46 H 0.6260 0.6024 0.2325 0.041 Uiso 1 1 calc R . .
H47 H 0.5900 0.5287 0.1771 0.041 Uiso 1 1 calc R . .
C41 C 0.61105(14) 0.52338(18) 0.48516(10) 0.0423(5) Uani 1 1 d . . .
H48 H 0.5732 0.5805 0.4744 0.063 Uiso 1 1 calc R . .
H49 H 0.6530 0.5356 0.5240 0.063 Uiso 1 1 calc R . .
H50 H 0.5763 0.4657 0.4891 0.063 Uiso 1 1 calc R . .
O3 O 0.87590(7) 0.34868(9) 0.21577(5) 0.0253(3) Uani 1 1 d . . .
C42 C 0.94400(12) 0.33524(14) 0.18345(8) 0.0294(4) Uani 1 1 d . . .
H51 H 1.0013 0.3295 0.2124 0.035 Uiso 1 1 calc R . .
H52 H 0.9452 0.3904 0.1552 0.035 Uiso 1 1 calc R . .
C43 C 0.91901(14) 0.24122(17) 0.14909(11) 0.0457(6) Uani 1 1 d . . .
H53 H 0.9371 0.1835 0.1757 0.055 Uiso 1 1 calc R . .
H54 H 0.9445 0.2368 0.1133 0.055 Uiso 1 1 calc R . .
C44 C 0.82086(14) 0.24970(18) 0.12948(11) 0.0492(6) Uani 1 1 d . . .
H55 H 0.8025 0.2917 0.0929 0.059 Uiso 1 1 calc R . .
H56 H 0.7936 0.1845 0.1207 0.059 Uiso 1 1 calc R . .
C45 C 0.79826(12) 0.29628(14) 0.18438(9) 0.0317(4) Uani 1 1 d . . .
H57 H 0.7491 0.3420 0.1715 0.038 Uiso 1 1 calc R . .
H58 H 0.7828 0.2456 0.2112 0.038 Uiso 1 1 calc R . .
C46A C 1.21082(17) 0.3519(2) 0.19048(14) 0.0477(7) Uani 0.850(4) 1 d PDU A 1
C47A C 1.1799(2) 0.2915(3) 0.22987(16) 0.0469(8) Uani 0.850(4) 1 d PDU A 1
H60 H 1.1731 0.3169 0.2676 0.056 Uiso 0.850(4) 1 calc PR A 1
C48A C 1.1591(2) 0.1963(3) 0.21493(16) 0.0534(8) Uani 0.850(4) 1 d PDU A 1
H61 H 1.1380 0.1562 0.2425 0.064 Uiso 0.850(4) 1 calc PR A 1
C49A C 1.1679(2) 0.1570(3) 0.16055(16) 0.0576(8) Uani 0.850(4) 1 d PDU A 1
H62 H 1.1528 0.0906 0.1505 0.069 Uiso 0.850(4) 1 calc PR A 1
C50A C 1.1992(2) 0.2159(3) 0.12063(15) 0.0596(8) Uani 0.850(4) 1 d PDU A 1
H63 H 1.2062 0.1899 0.0831 0.072 Uiso 0.850(4) 1 calc PR A 1
C51A C 1.2204(3) 0.3127(3) 0.1358(2) 0.0539(9) Uani 0.850(4) 1 d PDU A 1
H64 H 1.2417 0.3528 0.1083 0.065 Uiso 0.850(4) 1 calc PR A 1
C52A C 1.2336(2) 0.4577(3) 0.20671(17) 0.0644(9) Uani 0.850(4) 1 d PDU A 1
H65 H 1.2546 0.4885 0.1739 0.097 Uiso 0.850(4) 1 calc PR A 1
H66 H 1.2788 0.4605 0.2448 0.097 Uiso 0.850(4) 1 calc PR A 1
H67 H 1.1822 0.4925 0.2120 0.097 Uiso 0.850(4) 1 calc PR A 1
C46B C 1.1876(10) 0.2182(12) 0.1575(7) 0.0505(19) Uani 0.150(4) 1 d PDU A 2
C47B C 1.1650(15) 0.2413(15) 0.2114(9) 0.049(2) Uani 0.150(4) 1 d PDU A 2
H68 H 1.1341 0.1942 0.2286 0.059 Uiso 0.150(4) 1 calc PR A 2
C48B C 1.1851(17) 0.3279(14) 0.2405(10) 0.051(2) Uani 0.150(4) 1 d PDU A 2
H69 H 1.1697 0.3385 0.2780 0.061 Uiso 0.150(4) 1 calc PR A 2
C49B C 1.2270(11) 0.4007(14) 0.2176(8) 0.052(2) Uani 0.150(4) 1 d PDU A 2
H70 H 1.2382 0.4626 0.2372 0.062 Uiso 0.150(4) 1 calc PR A 2
C50B C 1.2523(10) 0.3804(12) 0.1644(7) 0.055(2) Uani 0.150(4) 1 d PDU A 2
H71 H 1.2835 0.4281 0.1479 0.067 Uiso 0.150(4) 1 calc PR A 2
C51B C 1.2327(19) 0.2906(15) 0.1350(12) 0.051(2) Uani 0.150(4) 1 d PDU A 2
H72 H 1.2506 0.2786 0.0985 0.061 Uiso 0.150(4) 1 calc PR A 2
C52B C 1.1661(13) 0.1242(13) 0.1246(10) 0.067(4) Uani 0.150(4) 1 d PDU A 2
H73 H 1.1344 0.0823 0.1468 0.101 Uiso 0.150(4) 1 calc PR A 2
H74 H 1.2195 0.0912 0.1216 0.101 Uiso 0.150(4) 1 calc PR A 2
H75 H 1.1303 0.1369 0.0835 0.101 Uiso 0.150(4) 1 calc PR A 2
C53 C 0.9913(15) 0.4083(12) 0.0050(7) 0.044(2) Uani 0.50 1 d PDU B -1
C54 C 1.0356(16) 0.4587(13) 0.0570(8) 0.050(3) Uani 0.50 1 d PDU B -1
H76 H 1.0569 0.4240 0.0941 0.060 Uiso 0.50 1 calc PR B -1
C55 C 1.0486(13) 0.5567(12) 0.0550(7) 0.048(3) Uani 0.50 1 d PDU B -1
H77 H 1.0776 0.5900 0.0911 0.057 Uiso 0.50 1 calc PR B -1
C56 C 1.0205(16) 0.6090(12) 0.0017(9) 0.051(3) Uani 0.50 1 d PDU B -1
H78 H 1.0333 0.6768 0.0002 0.061 Uiso 0.50 1 calc PR B -1
C57 C 0.9731(15) 0.5611(11) -0.0496(7) 0.046(3) Uani 0.50 1 d PDU B -1
H79 H 0.9498 0.5968 -0.0860 0.055 Uiso 0.50 1 calc PR B -1
C58 C 0.9597(14) 0.4623(11) -0.0479(7) 0.048(3) Uani 0.50 1 d PDU B -1
H80 H 0.9282 0.4299 -0.0836 0.058 Uiso 0.50 1 calc PR B -1
C59 C 0.9696(4) 0.3018(4) 0.0088(2) 0.0580(13) Uani 0.50 1 d PDU B -1
H81 H 0.9967 0.2770 0.0496 0.087 Uiso 0.50 1 calc PR B -1
H82 H 0.9911 0.2649 -0.0217 0.087 Uiso 0.50 1 calc PR B -1
H83 H 0.9068 0.2941 0.0008 0.087 Uiso 0.50 1 calc PR B -1

loop_
_atom_site_aniso_label
_atom_site_aniso_U_11
_atom_site_aniso_U_22
_atom_site_aniso_U_33
_atom_site_aniso_U_23
_atom_site_aniso_U_13
_atom_site_aniso_U_12
V1 0.01761(15) 0.01982(15) 0.01752(14) 0.00023(10) 0.00218(10) -0.00042(10)
O1 0.0207(6) 0.0261(6) 0.0235(6) 0.0040(5) 0.0006(5) -0.0042(5)
C1 0.0204(8) 0.0189(7) 0.0210(8) -0.0012(6) 0.0066(6) -0.0005(6)
C2 0.0221(8) 0.0213(8) 0.0195(7) -0.0019(6) 0.0057(6) 0.0008(6)
C3 0.0270(9) 0.0249(8) 0.0216(8) 0.0021(6) 0.0077(7) 0.0010(7)
C4 0.0256(9) 0.0271(9) 0.0285(9) -0.0007(7) 0.0120(7) -0.0026(7)
C5 0.0189(8) 0.0287(9) 0.0253(8) -0.0033(7) 0.0064(6) -0.0026(7)
C6 0.0207(8) 0.0233(8) 0.0190(7) -0.0030(6) 0.0065(6) 0.0001(6)
C7 0.0216(8) 0.0248(8) 0.0218(8) 0.0022(6) 0.0026(6) 0.0000(6)
C8 0.0296(9) 0.0285(9) 0.0270(9) -0.0025(7) -0.0022(7) -0.0017(7)
C9 0.0277(9) 0.0397(11) 0.0242(9) 0.0056(8) 0.0009(7) -0.0010(8)
C10 0.0216(8) 0.0309(9) 0.0262(8) 0.0026(7) 0.0036(7) 0.0000(7)
C11 0.0328(10) 0.0387(11) 0.0381(11) 0.0063(8) 0.0134(8) -0.0073(8)
C12 0.0180(8) 0.0257(8) 0.0209(8) -0.0016(6) 0.0038(6) -0.0002(6)
N1 0.0225(7) 0.0185(7) 0.0204(6) -0.0024(5) 0.0016(5) -0.0004(5)
C13 0.0162(7) 0.0221(8) 0.0169(7) -0.0009(6) -0.0010(6) 0.0001(6)
C14 0.0154(7) 0.0240(8) 0.0187(7) 0.0000(6) 0.0003(6) 0.0016(6)
C15 0.0195(8) 0.0217(8) 0.0199(7) 0.0006(6) 0.0018(6) -0.0016(6)
C16 0.0184(8) 0.0214(8) 0.0169(7) 0.0003(6) -0.0020(6) 0.0003(6)
C17 0.0200(8) 0.0249(8) 0.0178(7) -0.0011(6) 0.0038(6) -0.0008(6)
C18 0.0191(8) 0.0223(8) 0.0147(7) 0.0019(6) -0.0008(6) -0.0012(6)
C19 0.0230(8) 0.0213(8) 0.0190(7) -0.0021(6) 0.0015(6) -0.0013(6)
C20 0.0279(9) 0.0269(9) 0.0298(9) -0.0042(7) 0.0041(7) 0.0032(7)
C21 0.0320(9) 0.0230(8) 0.0264(9) -0.0029(7) 0.0056(7) -0.0053(7)
C22 0.0324(9) 0.0270(9) 0.0205(8) -0.0042(7) 0.0020(7) -0.0045(7)
C23 0.0197(8) 0.0229(8) 0.0177(7) 0.0027(6) 0.0047(6) 0.0014(6)
C24 0.0233(8) 0.0241(8) 0.0247(8) -0.0028(6) 0.0015(7) -0.0010(7)
C25 0.0222(8) 0.0296(9) 0.0307(9) -0.0014(7) 0.0013(7) 0.0030(7)
C26 0.0284(9) 0.0295(9) 0.0270(9) 0.0016(7) 0.0066(7) 0.0088(7)
C27 0.0338(10) 0.0219(8) 0.0263(9) -0.0028(7) 0.0073(7) 0.0016(7)
C28 0.0260(9) 0.0251(9) 0.0214(8) -0.0018(6) 0.0025(6) -0.0003(7)
C29 0.0383(11) 0.0361(11) 0.0477(12) 0.0010(9) 0.0036(9) 0.0156(9)
C30 0.0230(8) 0.0221(8) 0.0175(7) 0.0008(6) 0.0021(6) -0.0030(6)
O2 0.0204(6) 0.0267(6) 0.0175(5) 0.0003(4) 0.0042(4) -0.0005(5)
C31 0.0235(8) 0.0178(7) 0.0199(8) -0.0007(6) 0.0063(6) -0.0028(6)
C32 0.0223(8) 0.0202(8) 0.0228(8) -0.0001(6) 0.0053(6) -0.0023(6)
C33 0.0240(8) 0.0247(8) 0.0284(9) 0.0004(7) 0.0085(7) -0.0029(7)
C34 0.0304(9) 0.0271(9) 0.0266(9) -0.0029(7) 0.0121(7) -0.0049(7)
C35 0.0307(9) 0.0244(8) 0.0184(8) -0.0020(6) 0.0050(7) -0.0057(7)
C36 0.0220(8) 0.0195(8) 0.0202(8) 0.0008(6) 0.0042(6) -0.0045(6)
C37 0.0196(8) 0.0266(9) 0.0203(8) 0.0025(6) 0.0031(6) -0.0013(6)
C38 0.0244(9) 0.0275(9) 0.0219(8) 0.0015(7) 0.0018(6) -0.0041(7)
C39 0.0217(9) 0.0381(10) 0.0296(9) 0.0016(8) 0.0031(7) 0.0004(7)
C40 0.0255(9) 0.0285(9) 0.0260(9) 0.0061(7) 0.0039(7) -0.0012(7)
C41 0.0360(11) 0.0626(14) 0.0326(10) -0.0119(10) 0.0166(9) -0.0054(10)
O3 0.0233(6) 0.0279(6) 0.0251(6) -0.0061(5) 0.0064(5) -0.0030(5)
C42 0.0280(9) 0.0325(10) 0.0299(9) -0.0050(7) 0.0115(7) 0.0028(7)
C43 0.0367(11) 0.0417(12) 0.0570(14) -0.0235(10) 0.0079(10) 0.0063(9)
C44 0.0380(12) 0.0531(14) 0.0499(13) -0.0299(11) -0.0021(10) 0.0083(10)
C45 0.0254(9) 0.0306(10) 0.0347(10) -0.0090(8) -0.0011(7) -0.0026(7)
C46A 0.0318(13) 0.0649(17) 0.0468(15) 0.0151(13) 0.0105(11) 0.0140(12)
C47A 0.0243(14) 0.072(2) 0.0452(17) 0.0107(16) 0.0104(13) 0.0071(18)
C48A 0.0290(13) 0.075(2) 0.0557(16) 0.0173(16) 0.0102(12) 0.0004(16)
C49A 0.0415(16) 0.064(2) 0.0633(18) 0.0071(15) 0.0050(14) 0.0084(14)
C50A 0.0590(18) 0.0740(19) 0.0455(16) 0.0112(14) 0.0119(14) 0.0229(16)
C51A 0.053(2) 0.069(2) 0.0432(14) 0.0204(15) 0.0178(14) 0.0203(17)
C52A 0.060(2) 0.068(2) 0.067(2) 0.0145(16) 0.0163(17) 0.0055(16)
C46B 0.038(4) 0.067(4) 0.046(4) 0.015(3) 0.011(3) 0.012(3)
C47B 0.033(4) 0.067(4) 0.050(4) 0.014(4) 0.015(4) 0.006(4)
C48B 0.030(5) 0.069(5) 0.052(5) 0.011(4) 0.008(4) 0.012(5)
C49B 0.033(5) 0.062(5) 0.054(5) 0.014(4) 0.000(4) 0.011(4)
C50B 0.041(4) 0.069(4) 0.054(4) 0.024(4) 0.006(4) 0.010(4)
C51B 0.040(4) 0.072(4) 0.043(4) 0.021(4) 0.015(4) 0.017(4)
C52B 0.052(8) 0.073(6) 0.074(8) -0.003(6) 0.009(7) 0.016(6)
C53 0.031(6) 0.057(5) 0.048(5) -0.005(4) 0.017(4) -0.006(4)
C54 0.031(5) 0.075(6) 0.045(4) -0.019(4) 0.013(3) 0.002(5)
C55 0.025(4) 0.074(6) 0.045(4) -0.024(3) 0.010(3) 0.001(4)
C56 0.030(6) 0.058(6) 0.070(5) -0.015(4) 0.021(4) -0.006(4)
C57 0.028(5) 0.066(6) 0.044(5) 0.007(5) 0.011(4) 0.005(5)
C58 0.036(5) 0.066(6) 0.045(5) -0.007(4) 0.014(4) -0.010(4)
C59 0.068(3) 0.065(3) 0.052(3) -0.002(2) 0.035(3) 0.000(3)

loop_
_atom_type_symbol
_atom_type_description
_atom_type_scat_dispersion_real
_atom_type_scat_dispersion_imag
_atom_type_scat_source
C C 0.0033 0.0016 'International Tables Vol C Tables 4.2.6.8 and 6.1.1.4'
H H 0.0000 0.0000 'International Tables Vol C Tables 4.2.6.8 and 6.1.1.4'
N N 0.0061 0.0033 'International Tables Vol C Tables 4.2.6.8 and 6.1.1.4'
O O 0.0106 0.0060 'International Tables Vol C Tables 4.2.6.8 and 6.1.1.4'
V V 0.3005 0.5294 'International Tables Vol C Tables 4.2.6.8 and 6.1.1.4'

loop_
_geom_angle_atom_site_label_1
_geom_angle_atom_site_label_2
_geom_angle_atom_site_label_3
_geom_angle
O1 V1 O2 127.31(5)
O1 V1 N1 113.77(6)
O2 V1 N1 114.59(6)
O1 V1 O3 92.36(5)
O2 V1 O3 97.42(5)
N1 V1 O3 101.54(5)
O1 V1 C13 99.07(5)
O2 V1 C13 106.90(5)
N1 V1 C13 37.08(6)
O3 V1 C13 137.92(5)
C1 O1 V1 152.18(11)
O1 C1 C6 119.69(14)
O1 C1 C2 119.81(14)
C6 C1 C2 120.49(14)
C3 C2 C1 117.17(15)
C3 C2 C7 121.01(14)
C1 C2 C7 121.81(14)
C4 C3 C2 123.47(16)
C4 C3 H1 118.3
C2 C3 H1 118.3
C5 C4 C3 117.93(15)
C5 C4 C11 120.89(16)
C3 C4 C11 121.18(16)
C4 C5 C6 121.67(16)
C4 C5 H2 119.2
C6 C5 H2 119.2
C5 C6 C1 119.24(15)
C5 C6 C12 118.80(14)
C1 C6 C12 121.94(14)
C9 C7 C2 111.56(14)
C9 C7 C10 107.80(14)
C2 C7 C10 109.69(13)
C9 C7 C8 106.65(14)
C2 C7 C8 111.13(14)
C10 C7 C8 109.92(15)
C7 C8 H3 109.5
C7 C8 H4 109.5
H3 C8 H4 109.5
C7 C8 H5 109.5
H3 C8 H5 109.5
H4 C8 H5 109.5
C7 C9 H6 109.5
C7 C9 H7 109.5
H6 C9 H7 109.5
C7 C9 H8 109.5
H6 C9 H8 109.5
H7 C9 H8 109.5
C7 C10 H9 109.5
C7 C10 H10 109.5
H9 C10 H10 109.5
C7 C10 H11 109.5
H9 C10 H11 109.5
H10 C10 H11 109.5
C4 C11 H12 109.5
C4 C11 H13 109.5
H12 C11 H13 109.5
C4 C11 H14 109.5
H12 C11 H14 109.5
H13 C11 H14 109.5
C6 C12 C14 114.13(13)
C6 C12 H15 108.7
C14 C12 H15 108.7
C6 C12 H16 108.7
C14 C12 H16 108.7
H15 C12 H16 107.6
C23 N1 C13 121.13(13)
C23 N1 V1 147.59(11)
C13 N1 V1 91.05(9)
C14 C13 C18 120.07(14)
C14 C13 N1 120.47(14)
C18 C13 N1 119.08(14)
C14 C13 V1 107.19(10)
C18 C13 V1 103.47(10)
N1 C13 V1 51.87(7)
C15 C14 C13 119.08(15)
C15 C14 C12 120.42(14)
C13 C14 C12 120.50(14)
C14 C15 C16 121.82(15)
C14 C15 H17 119.1
C16 C15 H17 119.1
C15 C16 C17 117.98(15)
C15 C16 C19 122.91(14)
C17 C16 C19 119.11(14)
C18 C17 C16 121.93(15)
C18 C17 H18 119.0
C16 C17 H18 119.0
C17 C18 C13 118.70(14)
C17 C18 C30 120.33(14)
C13 C18 C30 120.97(14)
C21 C19 C22 107.92(14)
C21 C19 C20 108.55(14)
C22 C19 C20 108.85(14)
C21 C19 C16 112.49(14)
C22 C19 C16 108.79(13)
C20 C19 C16 110.17(13)
C19 C20 H19 109.5
C19 C20 H20 109.5
H19 C20 H20 109.5
C19 C20 H21 109.5
H19 C20 H21 109.5
H20 C20 H21 109.5
C19 C21 H22 109.5
C19 C21 H23 109.5
H22 C21 H23 109.5
C19 C21 H24 109.5
H22 C21 H24 109.5
H23 C21 H24 109.5
C19 C22 H25 109.5
C19 C22 H26 109.5
H25 C22 H26 109.5
C19 C22 H27 109.5
H25 C22 H27 109.5
H26 C22 H27 109.5
N1 C23 C28 120.33(15)
N1 C23 C24 122.01(15)
C28 C23 C24 117.65(15)
C25 C24 C23 120.73(16)
C25 C24 H28 119.6
C23 C24 H28 119.6
C26 C25 C24 121.49(16)
C26 C25 H29 119.3
C24 C25 H29 119.3
C25 C26 C27 117.32(16)
C25 C26 C29 121.25(17)
C27 C26 C29 121.42(17)
C28 C27 C26 121.90(16)
C28 C27 H30 119.0
C26 C27 H30 119.0
C27 C28 C23 120.89(16)
C27 C28 H31 119.6
C23 C28 H31 119.6
C26 C29 H32 109.5
C26 C29 H33 109.5
H32 C29 H33 109.5
C26 C29 H34 109.5
H32 C29 H34 109.5
H33 C29 H34 109.5
C18 C30 C36 114.73(13)
C18 C30 H35 108.6
C36 C30 H35 108.6
C18 C30 H36 108.6
C36 C30 H36 108.6
H35 C30 H36 107.6
C31 O2 V1 142.82(10)
O2 C31 C36 120.28(15)
O2 C31 C32 119.61(14)
C36 C31 C32 120.00(15)
C33 C32 C31 117.48(15)
C33 C32 C37 120.87(15)
C31 C32 C37 121.60(14)
C34 C33 C32 123.42(16)
C34 C33 H37 118.3
C32 C33 H37 118.3
C33 C34 C35 117.74(16)
C33 C34 C41 120.79(17)
C35 C34 C41 121.45(17)
C34 C35 C36 121.95(16)
C34 C35 H38 119.0
C36 C35 H38 119.0
C35 C36 C31 119.40(15)
C35 C36 C30 118.94(15)
C31 C36 C30 121.57(15)
C38 C37 C40 110.88(14)
C38 C37 C32 108.97(13)
C40 C37 C32 111.05(13)
C38 C37 C39 106.84(14)
C40 C37 C39 106.92(14)
C32 C37 C39 112.10(14)
C37 C38 H39 109.5
C37 C38 H40 109.5
H39 C38 H40 109.5
C37 C38 H41 109.5
H39 C38 H41 109.5
H40 C38 H41 109.5
C37 C39 H42 109.5
C37 C39 H43 109.5
H42 C39 H43 109.5
C37 C39 H44 109.5
H42 C39 H44 109.5
H43 C39 H44 109.5
C37 C40 H45 109.5
C37 C40 H46 109.5
H45 C40 H46 109.5
C37 C40 H47 109.5
H45 C40 H47 109.5
H46 C40 H47 109.5
C34 C41 H48 109.5
C34 C41 H49 109.5
H48 C41 H49 109.5
C34 C41 H50 109.5
H48 C41 H50 109.5
H49 C41 H50 109.5
C45 O3 C42 110.09(13)
C45 O3 V1 129.19(10)
C42 O3 V1 117.27(10)
O3 C42 C43 103.24(15)
O3 C42 H51 111.1
C43 C42 H51 111.1
O3 C42 H52 111.1
C43 C42 H52 111.1
H51 C42 H52 109.1
C42 C43 C44 102.13(16)
C42 C43 H53 111.3
C44 C43 H53 111.3
C42 C43 H54 111.3
C44 C43 H54 111.3
H53 C43 H54 109.2
C45 C44 C43 103.10(16)
C45 C44 H55 111.1
C43 C44 H55 111.1
C45 C44 H56 111.1
C43 C44 H56 111.1
H55 C44 H56 109.1
O3 C45 C44 105.12(15)
O3 C45 H57 110.7
C44 C45 H57 110.7
O3 C45 H58 110.7
C44 C45 H58 110.7
H57 C45 H58 108.8
C51A C46A C47A 118.3(3)
C51A C46A C52A 120.8(3)
C47A C46A C52A 120.9(3)
C48A C47A C46A 120.7(3)
C48A C47A H60 119.7
C46A C47A H60 119.7
C47A C48A C49A 121.3(3)
C47A C48A H61 119.3
C49A C48A H61 119.3
C48A C49A C50A 119.0(3)
C48A C49A H62 120.5
C50A C49A H62 120.5
C51A C50A C49A 119.7(3)
C51A C50A H63 120.1
C49A C50A H63 120.1
C50A C51A C46A 121.0(3)
C50A C51A H64 119.5
C46A C51A H64 119.5
C46A C52A H65 109.5
C46A C52A H66 109.5
H65 C52A H66 109.5
C46A C52A H67 109.5
H65 C52A H67 109.5
H66 C52A H67 109.5
C47B C46B C51B 115.3(15)
C47B C46B C52B 124.0(16)
C51B C46B C52B 120.7(15)
C48B C47B C46B 122.9(17)
C48B C47B H68 118.6
C46B C47B H68 118.5
C47B C48B C49B 122.1(18)
C47B C48B H69 119.0
C49B C48B H69 119.0
C48B C49B C50B 117.1(16)
C48B C49B H70 121.5
C50B C49B H70 121.5
C49B C50B C51B 120.8(16)
C49B C50B H71 119.6
C51B C50B H71 119.6
C46B C51B C50B 121.8(17)
C46B C51B H72 119.1
C50B C51B H72 119.1
C46B C52B H73 109.5
C46B C52B H74 109.5
H73 C52B H74 109.5
C46B C52B H75 109.5
H73 C52B H75 109.5
H74 C52B H75 109.5
C58 C53 C54 117.8(6)
C58 C53 C59 121.5(8)
C54 C53 C59 120.3(8)
C55 C54 C53 120.5(7)
C55 C54 H76 119.8
C53 C54 H76 119.8
C54 C55 C56 121.3(7)
C54 C55 H77 119.3
C56 C55 H77 119.3
C55 C56 C57 118.8(7)
C55 C56 H78 120.6
C57 C56 H78 120.6
C58 C57 C56 120.0(6)
C58 C57 H79 120.0
C56 C57 H79 120.0
C57 C58 C53 121.4(6)
C57 C58 H80 119.3
C53 C58 H80 119.3
C53 C59 H81 109.5
C53 C59 H82 109.5
H81 C59 H82 109.5
C53 C59 H83 109.5
H81 C59 H83 109.5
H82 C59 H83 109.5

loop_
_geom_bond_atom_site_label_1
_geom_bond_atom_site_label_2
_geom_bond_distance
V1 O1 1.8545(12)
V1 O2 1.8655(12)
V1 N1 1.8703(14)
V1 O3 2.0457(12)
V1 C13 2.3772(15)
O1 C1 1.3513(19)
C1 C6 1.411(2)
C1 C2 1.418(2)
C2 C3 1.395(2)
C2 C7 1.539(2)
C3 C4 1.390(2)
C3 H1 0.9500
C4 C5 1.389(2)
C4 C11 1.514(2)
C5 C6 1.392(2)
C5 H2 0.9500
C6 C12 1.519(2)
C7 C9 1.537(2)
C7 C10 1.540(2)
C7 C8 1.544(2)
C8 H3 0.9800
C8 H4 0.9800
C8 H5 0.9800
C9 H6 0.9800
C9 H7 0.9800
C9 H8 0.9800
C10 H9 0.9800
C10 H10 0.9800
C10 H11 0.9800
C11 H12 0.9800
C11 H13 0.9800
C11 H14 0.9800
C12 C14 1.521(2)
C12 H15 0.9900
C12 H16 0.9900
N1 C23 1.391(2)
N1 C13 1.433(2)
C13 C14 1.406(2)
C13 C18 1.414(2)
C14 C15 1.393(2)
C15 C16 1.397(2)
C15 H17 0.9500
C16 C17 1.400(2)
C16 C19 1.538(2)
C17 C18 1.394(2)
C17 H18 0.9500
C18 C30 1.519(2)
C19 C21 1.534(2)
C19 C22 1.535(2)
C19 C20 1.537(2)
C20 H19 0.9800
C20 H20 0.9800
C20 H21 0.9800
C21 H22 0.9800
C21 H23 0.9800
C21 H24 0.9800
C22 H25 0.9800
C22 H26 0.9800
C22 H27 0.9800
C23 C28 1.397(2)
C23 C24 1.401(2)
C24 C25 1.391(2)
C24 H28 0.9500
C25 C26 1.389(3)
C25 H29 0.9500
C26 C27 1.394(3)
C26 C29 1.513(2)
C27 C28 1.379(2)
C27 H30 0.9500
C28 H31 0.9500
C29 H32 0.9800
C29 H33 0.9800
C29 H34 0.9800
C30 C36 1.519(2)
C30 H35 0.9900
C30 H36 0.9900
O2 C31 1.3561(19)
C31 C36 1.413(2)
C31 C32 1.421(2)
C32 C33 1.397(2)
C32 C37 1.539(2)
C33 C34 1.389(2)
C33 H37 0.9500
C34 C35 1.389(3)
C34 C41 1.510(2)
C35 C36 1.390(2)
C35 H38 0.9500
C37 C38 1.532(2)
C37 C40 1.538(2)
C37 C39 1.542(2)
C38 H39 0.9800
C38 H40 0.9800
C38 H41 0.9800
C39 H42 0.9800
C39 H43 0.9800
C39 H44 0.9800
C40 H45 0.9800
C40 H46 0.9800
C40 H47 0.9800
C41 H48 0.9800
C41 H49 0.9800
C41 H50 0.9800
O3 C45 1.457(2)
O3 C42 1.461(2)
C42 C43 1.503(3)
C42 H51 0.9900
C42 H52 0.9900
C43 C44 1.526(3)
C43 H53 0.9900
C43 H54 0.9900
C44 C45 1.513(3)
C44 H55 0.9900
C44 H56 0.9900
C45 H57 0.9900
C45 H58 0.9900
C46A C51A 1.389(5)
C46A C47A 1.389(4)
C46A C52A 1.512(5)
C47A C48A 1.364(5)
C47A H60 0.9500
C48A C49A 1.379(5)
C48A H61 0.9500
C49A C50A 1.389(5)
C49A H62 0.9500
C50A C51A 1.385(6)
C50A H63 0.9500
C51A H64 0.9500
C52A H65 0.9800
C52A H66 0.9800
C52A H67 0.9800
C46B C47B 1.388(16)
C46B C51B 1.390(17)
C46B C52B 1.480(16)
C47B C48B 1.353(16)
C47B H68 0.9500
C48B C49B 1.368(17)
C48B H69 0.9500
C49B C50B 1.385(16)
C49B H70 0.9500
C50B C51B 1.393(19)
C50B H71 0.9500
C51B H72 0.9500
C52B H73 0.9800
C52B H74 0.9800
C52B H75 0.9800
C53 C58 1.389(13)
C53 C54 1.396(11)
C53 C59 1.502(15)
C54 C55 1.357(12)
C54 H76 0.9500
C55 C56 1.378(14)
C55 H77 0.9500
C56 C57 1.384(12)
C56 H78 0.9500
C57 C58 1.367(11)
C57 H79 0.9500
C58 H80 0.9500
C59 H81 0.9800
C59 H82 0.9800
C59 H83 0.9800

loop_
_geom_torsion_atom_site_label_1
_geom_torsion_atom_site_label_2
_geom_torsion_atom_site_label_3
_geom_torsion_atom_site_label_4
_geom_torsion
O2 V1 O1 C1 131.7(2)
N1 V1 O1 C1 -23.4(2)
O3 V1 O1 C1 -127.1(2)
C13 V1 O1 C1 12.2(2)
V1 O1 C1 C6 13.3(3)
V1 O1 C1 C2 -167.89(17)
O1 C1 C2 C3 -179.25(14)
C6 C1 C2 C3 -0.4(2)
O1 C1 C2 C7 2.4(2)
C6 C1 C2 C7 -178.80(14)
C1 C2 C3 C4 1.8(2)
C7 C2 C3 C4 -179.83(16)
C2 C3 C4 C5 -2.1(3)
C2 C3 C4 C11 177.34(17)
C3 C4 C5 C6 1.0(3)
C11 C4 C5 C6 -178.41(16)
C4 C5 C6 C1 0.2(2)
C4 C5 C6 C12 178.97(15)
O1 C1 C6 C5 178.29(14)
C2 C1 C6 C5 -0.5(2)
O1 C1 C6 C12 -0.4(2)
C2 C1 C6 C12 -179.23(14)
C3 C2 C7 C9 5.6(2)
C1 C2 C7 C9 -176.12(15)
C3 C2 C7 C10 -113.78(17)
C1 C2 C7 C10 64.5(2)
C3 C2 C7 C8 124.47(17)
C1 C2 C7 C8 -57.2(2)
C5 C6 C12 C14 117.47(16)
C1 C6 C12 C14 -63.8(2)
O1 V1 N1 C23 -113.9(2)
O2 V1 N1 C23 87.7(2)
O3 V1 N1 C23 -16.1(2)
C13 V1 N1 C23 173.4(3)
O1 V1 N1 C13 72.72(10)
O2 V1 N1 C13 -85.68(10)
O3 V1 N1 C13 170.53(9)
C23 N1 C13 C14 95.59(18)
V1 N1 C13 C14 -88.53(14)
C23 N1 C13 C18 -91.48(18)
V1 N1 C13 C18 84.40(14)
C23 N1 C13 V1 -175.88(17)
O1 V1 C13 C14 -2.17(12)
O2 V1 C13 C14 -135.80(11)
N1 V1 C13 C14 115.59(15)
O3 V1 C13 C14 101.66(12)
O1 V1 C13 C18 125.68(10)
O2 V1 C13 C18 -7.95(11)
N1 V1 C13 C18 -116.57(15)
O3 V1 C13 C18 -130.49(10)
O1 V1 C13 N1 -117.75(9)
O2 V1 C13 N1 108.62(9)
O3 V1 C13 N1 -13.93(13)
C18 C13 C14 C15 6.4(2)
N1 C13 C14 C15 179.25(14)
V1 C13 C14 C15 123.84(13)
C18 C13 C14 C12 -172.99(14)
N1 C13 C14 C12 -0.1(2)
V1 C13 C14 C12 -55.54(16)
C6 C12 C14 C15 -66.71(19)
C6 C12 C14 C13 112.66(17)
C13 C14 C15 C16 -1.8(2)
C12 C14 C15 C16 177.59(14)
C14 C15 C16 C17 -3.8(2)
C14 C15 C16 C19 175.59(14)
C15 C16 C17 C18 4.9(2)
C19 C16 C17 C18 -174.48(14)
C16 C17 C18 C13 -0.4(2)
C16 C17 C18 C30 179.04(14)
C14 C13 C18 C17 -5.3(2)
N1 C13 C18 C17 -178.25(14)
V1 C13 C18 C17 -124.64(13)
C14 C13 C18 C30 175.23(14)
N1 C13 C18 C30 2.3(2)
V1 C13 C18 C30 55.89(16)
C15 C16 C19 C21 -1.6(2)
C17 C16 C19 C21 177.75(14)
C15 C16 C19 C22 -121.12(16)
C17 C16 C19 C22 58.24(19)
C15 C16 C19 C20 119.64(17)
C17 C16 C19 C20 -61.00(19)
C13 N1 C23 C28 165.76(15)
V1 N1 C23 C28 -6.5(3)
C13 N1 C23 C24 -13.5(2)
V1 N1 C23 C24 174.15(16)
N1 C23 C24 C25 179.46(16)
C28 C23 C24 C25 0.1(3)
C23 C24 C25 C26 0.2(3)
C24 C25 C26 C27 -0.2(3)
C24 C25 C26 C29 -179.62(18)
C25 C26 C27 C28 -0.3(3)
C29 C26 C27 C28 179.19(18)
C26 C27 C28 C23 0.6(3)
N1 C23 C28 C27 -179.90(15)
C24 C23 C28 C27 -0.6(3)
C17 C18 C30 C36 66.39(19)
C13 C18 C30 C36 -114.15(17)
O1 V1 O2 C31 -99.48(17)
N1 V1 O2 C31 55.47(18)
O3 V1 O2 C31 161.81(17)
C13 V1 O2 C31 16.54(18)
V1 O2 C31 C36 -36.2(2)
V1 O2 C31 C32 147.67(14)
O2 C31 C32 C33 176.54(14)
C36 C31 C32 C33 0.4(2)
O2 C31 C32 C37 -0.7(2)
C36 C31 C32 C37 -176.89(14)
C31 C32 C33 C34 0.0(3)
C37 C32 C33 C34 177.32(16)
C32 C33 C34 C35 -0.2(3)
C32 C33 C34 C41 -178.63(18)
C33 C34 C35 C36 0.0(3)
C41 C34 C35 C36 178.38(18)
C34 C35 C36 C31 0.5(2)
C34 C35 C36 C30 -176.31(15)
O2 C31 C36 C35 -176.75(14)
C32 C31 C36 C35 -0.6(2)
O2 C31 C36 C30 -0.1(2)
C32 C31 C36 C30 176.05(14)
C18 C30 C36 C35 -110.67(17)
C18 C30 C36 C31 72.64(19)
C33 C32 C37 C38 -112.46(17)
C31 C32 C37 C38 64.73(19)
C33 C32 C37 C40 125.11(17)
C31 C32 C37 C40 -57.7(2)
C33 C32 C37 C39 5.6(2)
C31 C32 C37 C39 -177.23(15)
O1 V1 O3 C45 -106.17(14)
O2 V1 O3 C45 21.93(15)
N1 V1 O3 C45 138.99(14)
C13 V1 O3 C45 147.51(14)
O1 V1 O3 C42 50.62(12)
O2 V1 O3 C42 178.72(11)
N1 V1 O3 C42 -64.22(12)
C13 V1 O3 C42 -55.71(14)
C45 O3 C42 C43 -23.7(2)
V1 O3 C42 C43 175.24(12)
O3 C42 C43 C44 38.1(2)
C42 C43 C44 C45 -38.7(2)
C42 O3 C45 C44 -0.8(2)
V1 O3 C45 C44 157.35(14)
C43 C44 C45 O3 24.5(2)
C51A C46A C47A C48A -0.3(5)
C52A C46A C47A C48A 179.7(3)
C46A C47A C48A C49A -0.1(5)
C47A C48A C49A C50A 0.4(5)
C48A C49A C50A C51A -0.5(5)
C49A C50A C51A C46A 0.1(5)
C47A C46A C51A C50A 0.2(5)
C52A C46A C51A C50A -179.8(3)
C51B C46B C47B C48B 0(4)
C52B C46B C47B C48B -180(2)
C46B C47B C48B C49B 2(4)
C47B C48B C49B C50B -3(4)
C48B C49B C50B C51B 2(3)
C47B C46B C51B C50B -1(4)
C52B C46B C51B C50B 179(2)
C49B C50B C51B C46B 0(4)
C58 C53 C54 C55 -1(3)
C59 C53 C54 C55 -174(2)
C53 C54 C55 C56 -2(3)
C54 C55 C56 C57 4(3)
C55 C56 C57 C58 -4(3)
C56 C57 C58 C53 1(3)
C54 C53 C58 C57 1(3)
C59 C53 C58 C57 174.0(19)
